data_7702449
loop_
_publ_author_name
'Blake, Alexander J.'
'Baum, Gerhard'
'Champness, Neil R.'
'Chung, Simon S. M.'
'Cooke, Paul A.'
'Fenske, Dieter'
'Khlobystov, Andrei N.'
'Lemenovskii, Dmitrii A.'
'Li, Wan-Sheung'
'Schr\"oder, Martin'

_publ_section_title
;
 Long-range chain orientation in 1-D co-ordination polymers as a function
 of anions and intermolecular aromatic interactions
;
_journal_issue 23
_journal_name_full 'Journal of the Chemical Society, Dalton Transactions'
_journal_page_first 4285
_journal_paper_doi 10.1039/b006202m
_journal_year 2000
_chemical_formula_moiety 'C14 H8 N2 Ag +, P O2 F2 -, C2 H3 N'
_chemical_formula_sum 'C16 H11 Ag F2 N3 O2 P'
_chemical_formula_weight 454.12
_chemical_melting_point ?
_chemical_name_common '[agdbp]PO2F2'
_chemical_name_systematic
; 
[1,4-Bis(4'-pyridyl)butadiynesilver(I)] bis(difluorodioxophosphate)
acetonitrile solvate
;
_space_group_IT_number 2
_space_group_name_Hall '-P 1'
_space_group_name_H-M_alt 'P -1'
_symmetry_cell_setting triclinic
_symmetry_space_group_name_H-M 'P -1'
_atom_sites_solution_hydrogens 'methyl group from delta-F synthesis, others placed geometrically'
_atom_sites_solution_primary direct
_atom_sites_solution_secondary 'difference Fourier methods'
_audit_creation_method SHELXL-97
_cell_angle_alpha 101.91(3)
_cell_angle_beta 90.11(3)
_cell_angle_gamma 107.69(3)
_cell_formula_units_Z 2
_cell_length_a 7.4930(15)
_cell_length_b 8.2850(17)
_cell_length_c 14.723(3)
_cell_measurement_reflns_used 60
_cell_measurement_temperature 293(2)
_cell_measurement_theta_max 17.5
_cell_measurement_theta_min 12.5
_cell_volume 850.0(4)
_computing_cell_refinement STADI-4
_computing_data_collection 'STADI-4 (Stoe & Cie, 1996a)'
_computing_data_reduction 'X-RED (Stoe & Cie, 1996b)'
_computing_molecular_graphics 'SHELXTL/PC version 5.03 (Sheldrick, 1994)'
_computing_publication_material 'SHELXL-96; PLATON (Spek, 1999)''
_computing_structure_refinement 'SHELXL-96 (Sheldrick, 1997)'
_computing_structure_solution 'SHELXS-86 (Sheldrick, 1986)'
_diffrn_ambient_temperature 293(2)
_diffrn_measured_fraction_theta_full 0.991
_diffrn_measured_fraction_theta_max 0.991
_diffrn_measurement_device_type 'Stoe Stadi-4 four-circle'
_diffrn_measurement_method omega-theta
_diffrn_radiation_monochromator graphite
_diffrn_radiation_source 'fine-focus sealed tube'
_diffrn_radiation_type MoK\a
_diffrn_radiation_wavelength 0.71073
_diffrn_reflns_av_R_equivalents 0.0248
_diffrn_reflns_av_sigmaI/netI 0.0282
_diffrn_reflns_limit_h_max 8
_diffrn_reflns_limit_h_min -8
_diffrn_reflns_limit_k_max 9
_diffrn_reflns_limit_k_min -9
_diffrn_reflns_limit_l_max 17
_diffrn_reflns_limit_l_min -17
_diffrn_reflns_number 4703
_diffrn_reflns_theta_full 25.16
_diffrn_reflns_theta_max 25.16
_diffrn_reflns_theta_min 2.64
_diffrn_standards_decay_% 'variation +/-5'
_diffrn_standards_interval_time 60
_diffrn_standards_number 3
_exptl_absorpt_coefficient_mu 1.315
_exptl_absorpt_correction_T_max 0.822
_exptl_absorpt_correction_T_min 0.672
_exptl_absorpt_correction_type psi-scans
_exptl_absorpt_process_details 'North, Phillips & Mathews, 1968)'
_exptl_crystal_colour Colourless
_exptl_crystal_density_diffrn 1.774
_exptl_crystal_density_meas ?
_exptl_crystal_density_method 'not measured'
_exptl_crystal_description lozenge
_exptl_crystal_F_000 448
_exptl_crystal_size_max 0.27
_exptl_crystal_size_mid 0.19
_exptl_crystal_size_min 0.12
_refine_diff_density_max 0.91
_refine_diff_density_min -1.11
_refine_diff_density_rms 0.09
_refine_ls_extinction_method none
_refine_ls_goodness_of_fit_ref 1.142
_refine_ls_hydrogen_treatment 'rigid rotator for methyl group, riding model for others'
_refine_ls_matrix_type full
_refine_ls_number_parameters 227
_refine_ls_number_reflns 3005
_refine_ls_number_restraints 0
_refine_ls_restrained_S_all 1.142
_refine_ls_R_factor_all 0.0372
_refine_ls_R_factor_gt 0.0308
_refine_ls_shift/su_max 0.001
_refine_ls_shift/su_mean 0.000
_refine_ls_structure_factor_coef Fsqd
_refine_ls_weighting_details 'calc w=1/[\s^2^(Fo^2^)+(0.036P)^2^+1.048P] where P=(Fo^2^+2Fc^2^)/3'
_refine_ls_weighting_scheme calc
_refine_ls_wR_factor_gt 0.0718
_refine_ls_wR_factor_ref 0.0770
_reflns_number_gt 2701
_reflns_number_total 3005
_reflns_threshold_expression >2sigma(I)
_cod_data_source_file b006202m.txt
_cod_data_source_block AGDYNE
_cod_depositor_comments
;
The following automatic conversions were performed:

data name '_atom_site_symetry_multiplicity' was replaced with
'_atom_site_symmetry_multiplicity' as specified in the replacement
file
'/home/saulius/struct/COD-crude-data/automatic-downloads/DataCite-retrospective/RSC/depositions/lib/lists/replacement-tags.lst'.

Automatic conversion script
Id: cif_correct_tags 6909 2019-04-08 15:41:33Z antanas 

The following automatic conversions were performed:

data item '_chemical_melting_point' value 'not measured' was changed
to '?' -- the value is undefined or not given.

data item '_symmetry_cell_setting' value 'Triclinic' was changed to
'triclinic' in accordance with the
/home/saulius/struct/COD-crude-data/automatic-downloads/DataCite-retrospective/RSC/depositions/lib/dictionaries/cif_core.dic
dictionary named 'cif_core.dic' version 2.4.2 last updated on
2011-04-26.

data item '_exptl_crystal_density_meas' value 'not measured' was
changed to '?' -- the value is perceived as not measured.

Automatic conversion script
Id: cif_fix_values 6909 2019-04-08 15:41:33Z antanas 
;
_cod_original_cell_volume 850.0(3)
_cod_original_sg_symbol_H-M P-1
_cod_database_code 7702449

loop_
_symmetry_equiv_pos_as_xyz
'x, y, z'
'-x, -y, -z'

loop_
_atom_site_label
_atom_site_type_symbol
_atom_site_fract_x
_atom_site_fract_y
_atom_site_fract_z
_atom_site_U_iso_or_equiv
_atom_site_adp_type
_atom_site_occupancy
_atom_site_symmetry_multiplicity
_atom_site_calc_flag
_atom_site_refinement_flags
Ag1 Ag 0.34733(4) 0.56071(4) 0.452256(17) 0.02398(12) Uani 1 1 d .
N1 N 0.4665(4) 0.5583(4) 0.31681(18) 0.0200(6) Uani 1 1 d .
C6 C 0.5254(5) 0.7049(5) 0.2853(2) 0.0252(8) Uani 1 1 d .
H6A H 0.5110 0.8058 0.3214 0.030 Uiso 1 1 calc R
C7 C 0.6064(5) 0.7126(5) 0.2018(2) 0.0266(8) Uani 1 1 d .
H7A H 0.6460 0.8169 0.1822 0.032 Uiso 1 1 calc R
C3 C 0.6282(5) 0.5619(5) 0.1471(2) 0.0203(7) Uani 1 1 d .
C4 C 0.5662(5) 0.4088(5) 0.1792(2) 0.0210(7) Uani 1 1 d .
H4A H 0.5785 0.3060 0.1444 0.025 Uiso 1 1 calc R
C5 C 0.4859(5) 0.4125(5) 0.2637(2) 0.0206(7) Uani 1 1 d .
H5A H 0.4435 0.3099 0.2847 0.025 Uiso 1 1 calc R
N2 N 0.1862(4) 0.5703(4) 0.57576(18) 0.0197(6) Uani 1 1 d .
C13 C 0.1783(5) 0.7197(5) 0.6287(2) 0.0241(8) Uani 1 1 d .
H13A H 0.2329 0.8218 0.6086 0.029 Uiso 1 1 calc R
C14 C 0.0927(5) 0.7297(5) 0.7120(2) 0.0246(8) Uani 1 1 d .
H14A H 0.0901 0.8360 0.7470 0.030 Uiso 1 1 calc R
C10 C 0.0103(5) 0.5763(5) 0.7423(2) 0.0195(7) Uani 1 1 d .
C11 C 0.0144(5) 0.4205(5) 0.6858(2) 0.0218(7) Uani 1 1 d .
H11A H -0.0424 0.3160 0.7032 0.026 Uiso 1 1 calc R
C12 C 0.1034(5) 0.4227(5) 0.6040(2) 0.0208(7) Uani 1 1 d .
H12A H 0.1061 0.3180 0.5670 0.025 Uiso 1 1 calc R
C2 C 0.7126(5) 0.5657(5) 0.0598(2) 0.0246(8) Uani 1 1 d .
C1 C 0.7823(5) 0.5694(5) -0.0131(2) 0.0244(8) Uani 1 1 d .
C8 C 0.8603(5) 0.5747(5) -0.0969(2) 0.0227(7) Uani 1 1 d .
C9 C 0.9277(5) 0.5780(5) -0.1706(2) 0.0220(7) Uani 1 1 d .
P1 P 0.26427(13) 0.06238(12) 0.40473(6) 0.0234(2) Uani 1 1 d .
F2 F 0.2895(4) -0.0632(3) 0.46447(17) 0.0437(6) Uani 1 1 d .
F1 F 0.0475(4) 0.0056(3) 0.3982(2) 0.0523(7) Uani 1 1 d .
O1 O 0.3332(4) 0.2412(3) 0.45816(19) 0.0345(6) Uani 1 1 d .
O2 O 0.3250(5) 0.0096(4) 0.31228(19) 0.0478(8) Uani 1 1 d .
N1S N 0.7256(8) 1.0212(6) 0.0661(3) 0.0643(13) Uani 1 1 d .
C1S C 0.7531(7) 1.0448(6) -0.0049(3) 0.0445(11) Uani 1 1 d .
C2S C 0.7893(9) 1.0785(8) -0.0976(4) 0.0672(17) Uani 1 1 d .
H2SC H 0.6760 1.0264 -0.1373 0.101 Uiso 1 1 calc R
H2SB H 0.8844 1.0297 -0.1226 0.101 Uiso 1 1 calc R
H2SA H 0.8314 1.2014 -0.0937 0.101 Uiso 1 1 calc R

loop_
_atom_site_aniso_label
_atom_site_aniso_U_11
_atom_site_aniso_U_22
_atom_site_aniso_U_33
_atom_site_aniso_U_23
_atom_site_aniso_U_13
_atom_site_aniso_U_12
Ag1 0.02592(17) 0.03539(18) 0.01327(15) 0.00885(11) 0.01226(10) 0.01093(12)
N1 0.0213(14) 0.0289(16) 0.0124(13) 0.0077(12) 0.0081(11) 0.0091(12)
C6 0.035(2) 0.0258(19) 0.0196(17) 0.0067(14) 0.0130(15) 0.0160(16)
C7 0.034(2) 0.0265(19) 0.0250(19) 0.0146(15) 0.0133(16) 0.0116(16)
C3 0.0181(16) 0.032(2) 0.0118(15) 0.0069(14) 0.0061(13) 0.0079(15)
C4 0.0227(17) 0.0249(18) 0.0163(16) 0.0029(14) 0.0051(13) 0.0098(15)
C5 0.0202(17) 0.0247(18) 0.0178(16) 0.0086(14) 0.0061(13) 0.0058(14)
N2 0.0175(14) 0.0300(16) 0.0135(13) 0.0075(12) 0.0078(11) 0.0083(12)
C13 0.0292(19) 0.0280(19) 0.0188(17) 0.0095(15) 0.0093(14) 0.0113(16)
C14 0.035(2) 0.0242(19) 0.0201(17) 0.0078(14) 0.0115(15) 0.0145(16)
C10 0.0169(16) 0.0320(19) 0.0111(15) 0.0075(14) 0.0066(13) 0.0077(14)
C11 0.0232(17) 0.0245(18) 0.0154(16) 0.0058(14) 0.0063(13) 0.0032(14)
C12 0.0215(17) 0.0252(18) 0.0152(16) 0.0050(14) 0.0060(13) 0.0062(14)
C2 0.0238(18) 0.033(2) 0.0185(17) 0.0099(15) 0.0046(14) 0.0083(16)
C1 0.0230(18) 0.033(2) 0.0166(17) 0.0071(15) 0.0074(14) 0.0070(16)
C8 0.0230(17) 0.030(2) 0.0149(17) 0.0062(14) 0.0050(14) 0.0072(15)
C9 0.0200(17) 0.0289(19) 0.0176(17) 0.0073(14) 0.0067(14) 0.0067(15)
P1 0.0300(5) 0.0180(5) 0.0222(5) 0.0052(4) 0.0073(4) 0.0071(4)
F2 0.0572(16) 0.0431(15) 0.0404(14) 0.0261(12) 0.0096(12) 0.0181(13)
F1 0.0322(13) 0.0363(14) 0.086(2) 0.0141(14) -0.0027(13) 0.0062(11)
O1 0.0401(16) 0.0261(15) 0.0329(15) 0.0011(12) 0.0102(12) 0.0073(13)
O2 0.091(3) 0.0354(17) 0.0227(14) 0.0062(12) 0.0209(15) 0.0285(17)
N1S 0.097(4) 0.049(3) 0.042(3) 0.020(2) 0.012(2) 0.007(2)
C1S 0.060(3) 0.029(2) 0.036(3) 0.0042(19) -0.002(2) 0.003(2)
C2S 0.077(4) 0.069(4) 0.039(3) 0.020(3) 0.000(3) -0.007(3)

loop_
_atom_type_symbol
_atom_type_description
_atom_type_scat_dispersion_real
_atom_type_scat_dispersion_imag
_atom_type_scat_source
C C 0.0033 0.0016 'International Tables Vol C Tables 4.2.6.8 and 6.1.1.4'
H H 0.0000 0.0000 'International Tables Vol C Tables 4.2.6.8 and 6.1.1.4'
P P 0.1023 0.0942 'International Tables Vol C Tables 4.2.6.8 and 6.1.1.4'
N N 0.0061 0.0033 'International Tables Vol C Tables 4.2.6.8 and 6.1.1.4'
F F 0.0171 0.0103 'International Tables Vol C Tables 4.2.6.8 and 6.1.1.4'
Ag Ag -0.8971 1.1015 'International Tables Vol C Tables 4.2.6.8 and 6.1.1.4'
O O 0.0106 0.0060 'International Tables Vol C Tables 4.2.6.8 and 6.1.1.4'

loop_
_geom_angle_atom_site_label_1
_geom_angle_atom_site_label_2
_geom_angle_atom_site_label_3
_geom_angle
_geom_angle_site_symmetry_3
_geom_angle_publ_flag
N1 Ag1 N2 169.88(10) . y
N1 Ag1 Ag1 97.04(8) 2_666 y
N2 Ag1 Ag1 92.96(8) 2_666 y
C6 N1 C5 118.2(3) . ?
C6 N1 Ag1 120.1(2) . ?
C5 N1 Ag1 121.7(2) . ?
N1 C6 C7 122.8(3) . ?
C6 C7 C3 119.0(3) . ?
C4 C3 C7 118.5(3) . ?
C4 C3 C2 121.2(3) . ?
C7 C3 C2 120.4(3) . ?
C5 C4 C3 118.7(3) . ?
N1 C5 C4 122.8(3) . ?
C13 N2 C12 118.2(3) . ?
C13 N2 Ag1 122.4(2) . ?
C12 N2 Ag1 119.1(2) . ?
N2 C13 C14 123.2(3) . ?
C13 C14 C10 118.4(3) . ?
C11 C10 C14 118.2(3) . ?
C11 C10 C9 120.4(3) 1_456 ?
C14 C10 C9 121.4(3) 1_456 ?
C12 C11 C10 119.4(3) . ?
N2 C12 C11 122.4(3) . ?
C1 C2 C3 179.6(4) . ?
C2 C1 C8 179.2(4) . ?
C9 C8 C1 179.5(4) . ?
C8 C9 C10 177.8(4) 1_654 ?
O2 P1 O1 122.10(18) . ?
O2 P1 F1 108.0(2) . ?
O1 P1 F1 108.03(17) . ?
O2 P1 F2 108.10(17) . ?
O1 P1 F2 110.07(16) . ?
F1 P1 F2 97.75(16) . ?
N1S C1S C2S 179.2(6) . ?

loop_
_geom_bond_atom_site_label_1
_geom_bond_atom_site_label_2
_geom_bond_distance
_geom_bond_site_symmetry_2
_geom_bond_publ_flag
Ag1 N1 2.185(3) . y
Ag1 N2 2.186(3) . y
Ag1 Ag1 3.1927(10) 2_666 y
N1 C6 1.339(5) . ?
N1 C5 1.345(5) . ?
C6 C7 1.377(5) . ?
C7 C3 1.394(5) . ?
C3 C4 1.392(5) . ?
C3 C2 1.436(5) . ?
C4 C5 1.382(5) . ?
N2 C13 1.338(5) . ?
N2 C12 1.343(4) . ?
C13 C14 1.383(5) . ?
C14 C10 1.398(5) . ?
C10 C11 1.392(5) . ?
C10 C9 1.425(4) 1_456 ?
C11 C12 1.379(5) . ?
C2 C1 1.197(5) . ?
C1 C8 1.370(5) . ?
C8 C9 1.199(5) . ?
C9 C10 1.425(4) 1_654 ?
P1 O2 1.459(3) . ?
P1 O1 1.460(3) . ?
P1 F1 1.544(3) . ?
P1 F2 1.545(2) . ?
N1S C1S 1.110(6) . ?
C1S C2S 1.458(7) . ?

loop_
_geom_torsion_atom_site_label_1
_geom_torsion_atom_site_label_2
_geom_torsion_atom_site_label_3
_geom_torsion_atom_site_label_4
_geom_torsion
_geom_torsion_site_symmetry_1
_geom_torsion_site_symmetry_4
N2 Ag1 N1 C6 70.3(7) . .
Ag1 Ag1 N1 C6 -118.6(3) 2_666 .
N2 Ag1 N1 C5 -110.8(6) . .
Ag1 Ag1 N1 C5 60.3(3) 2_666 .
C5 N1 C6 C7 -0.8(5) . .
Ag1 N1 C6 C7 178.2(3) . .
N1 C6 C7 C3 0.2(6) . .
C6 C7 C3 C4 0.2(5) . .
C6 C7 C3 C2 -179.8(3) . .
C7 C3 C4 C5 0.0(5) . .
C2 C3 C4 C5 -180.0(3) . .
C6 N1 C5 C4 1.0(5) . .
Ag1 N1 C5 C4 -177.9(2) . .
C3 C4 C5 N1 -0.6(5) . .
N1 Ag1 N2 C13 -78.6(7) . .
Ag1 Ag1 N2 C13 110.3(3) 2_666 .
N1 Ag1 N2 C12 106.6(6) . .
Ag1 Ag1 N2 C12 -64.6(2) 2_666 .
C12 N2 C13 C14 1.5(5) . .
Ag1 N2 C13 C14 -173.4(3) . .
N2 C13 C14 C10 -0.1(6) . .
C13 C14 C10 C11 -1.6(5) . .
C13 C14 C10 C9 177.0(3) . 1_456
C14 C10 C11 C12 1.9(5) . .
C9 C10 C11 C12 -176.7(3) 1_456 .
C13 N2 C12 C11 -1.2(5) . .
Ag1 N2 C12 C11 173.8(3) . .
C10 C11 C12 N2 -0.5(5) . .
C4 C3 C2 C1 130(80) . .
C7 C3 C2 C1 -50(80) . .
C3 C2 C1 C8 -3(100) . .
C2 C1 C8 C9 -96(61) . .
C1 C8 C9 C10 -58(54) . 1_654
